data_7157069
loop_
_publ_author_name
'Yuan, Minglei'
'Mbaezue, Ifenna I.'
'Zhou, Zhi'
'Topic, Filip'
'Tsantrizos, Youla S.'

_publ_section_title
;
 P-Chiral, N-phosphoryl sulfonamide Br\/onsted acids with an
 intramolecular hydrogen bond interaction that modulates organocatalysis.
;
_journal_issue 38
_journal_name_full 'Organic &amp; biomolecular chemistry'
_journal_page_first 8690
_journal_page_last 8694
_journal_paper_doi 10.1039/c9ob01774g
_journal_volume 17
_journal_year 2019
_chemical_absolute_configuration ad
_chemical_formula_moiety 'C10 H12 Br N'
_chemical_formula_sum 'C10 H12 Br N'
_chemical_formula_weight 226.12
_space_group_crystal_system orthorhombic
_space_group_IT_number 19
_space_group_name_Hall 'P 2ac 2ab'
_space_group_name_H-M_alt 'P 21 21 21'
_symmetry_space_group_name_Hall 'P 2ac 2ab'
_symmetry_space_group_name_H-M 'P 21 21 21'
_atom_sites_solution_hydrogens mixed
_atom_sites_solution_primary iterative
_atom_sites_solution_secondary difmap
_audit_creation_method SHELXL-2018/3
_audit_update_record
;
2019-06-21 deposited with the CCDC.    2019-09-10 downloaded from the CCDC.
;
_cell_angle_alpha 90
_cell_angle_beta 90
_cell_angle_gamma 90
_cell_formula_units_Z 4
_cell_length_a 16.0321(5)
_cell_length_b 6.1532(2)
_cell_length_c 9.7828(3)
_cell_measurement_reflns_used 9863
_cell_measurement_temperature 253.0(1)
_cell_measurement_theta_max 79.97
_cell_measurement_theta_min 2.76
_cell_volume 965.06(5)
_computing_cell_refinement 'Bruker APEX3'
_computing_data_collection 'Bruker APEX3'
_computing_data_reduction 'Bruker APEX3'
_computing_publication_material 'OLEX2 (Dolomanov et al., 2009) & WinGX (Farrugia, 2012)'
_computing_structure_refinement 'SHELXL-2018/3 (Sheldrick, 2015)'
_computing_structure_solution 'SHELXT-2014/5 (Sheldrick, 2015)'
_diffrn_ambient_environment N~2~
_diffrn_ambient_temperature 253.0(1)
_diffrn_detector CPAD
_diffrn_detector_type 'PHOTON II'
_diffrn_measured_fraction_theta_full 0.976
_diffrn_measured_fraction_theta_max 0.979
_diffrn_measurement_device 'four-circle diffractometer'
_diffrn_measurement_device_type 'Bruker D8 Venture, Dual, Cu at zero, PHOTON II'
_diffrn_measurement_method '\f and \w scans'
_diffrn_radiation_monochromator mirror
_diffrn_radiation_probe x-ray
_diffrn_radiation_type CuK\a
_diffrn_radiation_wavelength 1.54178
_diffrn_reflns_av_R_equivalents 0.0457
_diffrn_reflns_av_unetI/netI 0.0208
_diffrn_reflns_Laue_measured_fraction_full 0.976
_diffrn_reflns_Laue_measured_fraction_max 0.979
_diffrn_reflns_limit_h_max 20
_diffrn_reflns_limit_h_min -20
_diffrn_reflns_limit_k_max 7
_diffrn_reflns_limit_k_min -7
_diffrn_reflns_limit_l_max 12
_diffrn_reflns_limit_l_min -12
_diffrn_reflns_number 25154
_diffrn_reflns_point_group_measured_fraction_full 0.983
_diffrn_reflns_point_group_measured_fraction_max 0.981
_diffrn_reflns_theta_full 67.679
_diffrn_reflns_theta_max 80.534
_diffrn_reflns_theta_min 5.297
_diffrn_source 'micro-focus sealed X-ray tube'
_diffrn_source_type 'Incoatec Microfocus X-ray Source I\mS (Cu)'
_exptl_absorpt_coefficient_mu 5.338
_exptl_absorpt_correction_T_max 0.7543
_exptl_absorpt_correction_T_min 0.5764
_exptl_absorpt_correction_type multi-scan
_exptl_absorpt_process_details 'SADABS-2016/2 (Krause, Herbst-Irmer, Sheldrick & Stalke, 2015)'
_exptl_crystal_colour colourless
_exptl_crystal_density_diffrn 1.556
_exptl_crystal_density_method 'not measured'
_exptl_crystal_description block
_exptl_crystal_F_000 456
_exptl_crystal_recrystallization_method 'Re-crystallisation from solvent: dichloromethane/pentane'
_exptl_crystal_size_max 0.337
_exptl_crystal_size_mid 0.312
_exptl_crystal_size_min 0.294
_refine_diff_density_max 0.475
_refine_diff_density_min -0.632
_refine_diff_density_rms 0.102
_refine_ls_abs_structure_details
;
 Flack x determined using 803 quotients [(I+)-(I-)]/[(I+)+(I-)]
 (Parsons, Flack and Wagner, Acta Cryst. B69 (2013) 249-259).
;
_refine_ls_abs_structure_Flack 0.050(18)
_refine_ls_extinction_coef 0.014(2)
_refine_ls_extinction_expression Fc^*^=kFc[1+0.001xFc^2^\l^3^/sin(2\q)]^-1/4^
_refine_ls_extinction_method 'SHELXL-2018/3 (Sheldrick, 2015)'
_refine_ls_goodness_of_fit_ref 1.145
_refine_ls_hydrogen_treatment constr
_refine_ls_matrix_type full
_refine_ls_number_parameters 114
_refine_ls_number_reflns 2073
_refine_ls_number_restraints 0
_refine_ls_restrained_S_all 1.145
_refine_ls_R_factor_all 0.0662
_refine_ls_R_factor_gt 0.0656
_refine_ls_shift/su_max 0.000
_refine_ls_shift/su_mean 0.000
_refine_ls_structure_factor_coef Fsqd
_refine_ls_weighting_details 'w=1/[\s^2^(Fo^2^)+5.0032P] where P=(Fo^2^+2Fc^2^)/3'
_refine_ls_weighting_scheme calc
_refine_ls_wR_factor_gt 0.1579
_refine_ls_wR_factor_ref 0.1582
_reflns_Friedel_coverage 0.696
_reflns_Friedel_fraction_full 0.993
_reflns_Friedel_fraction_max 0.984
_reflns_number_gt 2050
_reflns_number_total 2073
_reflns_threshold_expression 'I > 2\s(I)'
_cod_data_source_file c9ob01774g2.cif
_cod_data_source_block 11a_253K
_cod_depositor_comments 'Adding full bibliography for 7157067--7157070.cif.'
_cod_database_code 7157069
_shelx_shelxl_version_number 2018/3
_shelx_space_group_comment
;
The symmetry employed for this shelxl refinement is uniquely defined
by the following loop, which should always be used as a source of
symmetry information in preference to the above space-group names.
They are only intended as comments.
;
_shelx_estimated_absorpt_t_min 0.266
_shelx_estimated_absorpt_t_max 0.303

loop_
_space_group_symop_operation_xyz
'x, y, z'
'-x+1/2, -y, z+1/2'
'-x, y+1/2, -z+1/2'
'x+1/2, -y+1/2, -z'

loop_
_atom_site_label
_atom_site_type_symbol
_atom_site_fract_x
_atom_site_fract_y
_atom_site_fract_z
_atom_site_U_iso_or_equiv
_atom_site_adp_type
_atom_site_occupancy
_atom_site_site_symmetry_order
_atom_site_calc_flag
_atom_site_refinement_flags_posn
_atom_site_refinement_flags_adp
C2A C 0.3779(6) 0.4903(17) 0.9900(11) 0.051(2) Uani 1 1 d . .
H2A H 0.423971 0.399580 1.022915 0.062 Uiso 1 1 calc R U
C3A C 0.3025(6) 0.3451(18) 0.9588(9) 0.050(2) Uani 1 1 d . .
H3A1 H 0.283776 0.274473 1.041991 0.059 Uiso 1 1 calc R U
H3A2 H 0.256962 0.433203 0.924074 0.059 Uiso 1 1 calc R U
C4A C 0.3265(7) 0.1734(17) 0.8527(11) 0.057(3) Uani 1 1 d . .
H4A1 H 0.366104 0.072852 0.892918 0.069 Uiso 1 1 calc R U
H4A2 H 0.277244 0.091624 0.826817 0.069 Uiso 1 1 calc R U
C5A C 0.3670(6) 0.1699(16) 0.6005(10) 0.045(2) Uani 1 1 d . .
H5A H 0.344252 0.031509 0.592179 0.054 Uiso 1 1 calc R U
C6A C 0.4018(6) 0.2667(15) 0.4912(11) 0.048(2) Uani 1 1 d . .
C7A C 0.4371(6) 0.4682(16) 0.4989(10) 0.045(2) Uani 1 1 d . .
H7A H 0.461136 0.531696 0.422151 0.054 Uiso 1 1 calc R U
C8A C 0.4364(5) 0.5750(15) 0.6215(10) 0.044(2) Uani 1 1 d . .
H8A H 0.459435 0.713534 0.626453 0.053 Uiso 1 1 calc R U
C9A C 0.4020(6) 0.4824(13) 0.7402(9) 0.0394(18) Uani 1 1 d . .
C10A C 0.3650(5) 0.2754(15) 0.7253(10) 0.042(2) Uani 1 1 d . .
C11A C 0.3591(7) 0.664(2) 1.0959(11) 0.063(3) Uani 1 1 d . .
H11A H 0.409087 0.743966 1.116016 0.094 Uiso 1 1 calc R U
H11B H 0.338674 0.597075 1.177883 0.094 Uiso 1 1 calc R U
H11C H 0.317582 0.761851 1.060651 0.094 Uiso 1 1 calc R U
Br1A Br 0.40196(9) 0.1104(3) 0.32166(13) 0.0760(6) Uani 1 1 d . .
N1A N 0.4025(6) 0.5944(14) 0.8624(8) 0.0519(19) Uani 1 1 d G .
H1A H 0.430596 0.713301 0.858930 0.062 Uiso 1 1 d G U

loop_
_atom_site_aniso_label
_atom_site_aniso_U_11
_atom_site_aniso_U_22
_atom_site_aniso_U_33
_atom_site_aniso_U_23
_atom_site_aniso_U_13
_atom_site_aniso_U_12
C2A 0.038(5) 0.063(6) 0.052(6) 0.009(5) 0.008(4) 0.005(4)
C3A 0.043(5) 0.071(7) 0.034(4) 0.012(5) 0.010(4) -0.009(5)
C4A 0.059(6) 0.050(6) 0.063(7) 0.013(5) -0.002(5) -0.012(5)
C5A 0.039(4) 0.046(5) 0.050(5) -0.018(4) -0.010(4) -0.009(4)
C6A 0.034(4) 0.048(5) 0.062(6) -0.014(4) 0.000(5) 0.004(4)
C7A 0.040(4) 0.052(5) 0.043(5) 0.004(4) 0.000(4) 0.003(4)
C8A 0.039(4) 0.036(4) 0.058(5) -0.006(4) 0.011(4) -0.003(4)
C9A 0.029(3) 0.042(4) 0.048(4) -0.006(3) -0.003(4) -0.001(4)
C10A 0.035(4) 0.039(4) 0.051(5) 0.008(4) -0.009(4) -0.004(3)
C11A 0.065(6) 0.076(8) 0.047(6) -0.022(5) 0.020(5) 0.006(6)
Br1A 0.0719(8) 0.0935(10) 0.0625(8) -0.0295(7) 0.0028(7) -0.0106(8)
N1A 0.050(4) 0.049(4) 0.057(5) -0.013(4) 0.012(4) -0.009(5)

loop_
_atom_type_symbol
_atom_type_description
_atom_type_scat_dispersion_real
_atom_type_scat_dispersion_imag
_atom_type_scat_source
C C 0.0181 0.0091 'International Tables Vol C Tables 4.2.6.8 and 6.1.1.4'
H H 0.0000 0.0000 'International Tables Vol C Tables 4.2.6.8 and 6.1.1.4'
Br Br -0.6763 1.2805 'International Tables Vol C Tables 4.2.6.8 and 6.1.1.4'
N N 0.0311 0.0180 'International Tables Vol C Tables 4.2.6.8 and 6.1.1.4'

loop_
_geom_angle_atom_site_label_1
_geom_angle_atom_site_label_2
_geom_angle_atom_site_label_3
_geom_angle
N1A C2A C11A 109.2(9)
N1A C2A C3A 107.4(8)
C11A C2A C3A 112.9(8)
N1A C2A H2A 109.1
C11A C2A H2A 109.1
C3A C2A H2A 109.1
C4A C3A C2A 109.8(8)
C4A C3A H3A1 109.7
C2A C3A H3A1 109.7
C4A C3A H3A2 109.7
C2A C3A H3A2 109.7
H3A1 C3A H3A2 108.2
C10A C4A C3A 111.8(8)
C10A C4A H4A1 109.3
C3A C4A H4A1 109.3
C10A C4A H4A2 109.3
C3A C4A H4A2 109.3
H4A1 C4A H4A2 107.9
C6A C5A C10A 120.2(8)
C6A C5A H5A 119.9
C10A C5A H5A 119.9
C5A C6A C7A 122.0(9)
C5A C6A Br1A 117.8(7)
C7A C6A Br1A 120.2(8)
C6A C7A C8A 118.8(9)
C6A C7A H7A 120.6
C8A C7A H7A 120.6
C7A C8A C9A 122.2(8)
C7A C8A H8A 118.9
C9A C8A H8A 118.9
N1A C9A C8A 120.7(7)
N1A C9A C10A 122.8(9)
C8A C9A C10A 116.4(8)
C5A C10A C9A 120.3(9)
C5A C10A C4A 122.5(8)
C9A C10A C4A 117.1(9)
C2A C11A H11A 109.5
C2A C11A H11B 109.5
H11A C11A H11B 109.5
C2A C11A H11C 109.5
H11A C11A H11C 109.5
H11B C11A H11C 109.5
C9A N1A C2A 121.4(8)
C9A N1A H1A 113.2
C2A N1A H1A 123.3

loop_
_geom_bond_atom_site_label_1
_geom_bond_atom_site_label_2
_geom_bond_distance
C2A N1A 1.457(13)
C2A C11A 1.520(14)
C2A C3A 1.535(14)
C2A H2A 0.9800
C3A C4A 1.531(15)
C3A H3A1 0.9700
C3A H3A2 0.9700
C4A C10A 1.526(14)
C4A H4A1 0.9700
C4A H4A2 0.9700
C5A C6A 1.345(14)
C5A C10A 1.383(13)
C5A H5A 0.9300
C6A C7A 1.365(13)
C6A Br1A 1.918(9)
C7A C8A 1.367(14)
C7A H7A 0.9300
C8A C9A 1.407(13)
C8A H8A 0.9300
C9A N1A 1.380(11)
C9A C10A 1.413(11)
C11A H11A 0.9600
C11A H11B 0.9600
C11A H11C 0.9600
N1A H1A 0.8600

loop_
_geom_torsion_atom_site_label_1
_geom_torsion_atom_site_label_2
_geom_torsion_atom_site_label_3
_geom_torsion_atom_site_label_4
_geom_torsion
N1A C2A C3A C4A 60.2(10)
C11A C2A C3A C4A -179.5(9)
C2A C3A C4A C10A -53.4(11)
C10A C5A C6A C7A 1.0(15)
C10A C5A C6A Br1A -179.8(7)
C5A C6A C7A C8A -0.4(14)
Br1A C6A C7A C8A -179.6(7)
C6A C7A C8A C9A 1.3(14)
C7A C8A C9A N1A 179.9(9)
C7A C8A C9A C10A -2.5(13)
C6A C5A C10A C9A -2.3(14)
C6A C5A C10A C4A -179.9(9)
N1A C9A C10A C5A -179.4(9)
C8A C9A C10A C5A 2.9(12)
N1A C9A C10A C4A -1.7(13)
C8A C9A C10A C4A -179.4(9)
C3A C4A C10A C5A -158.6(9)
C3A C4A C10A C9A 23.7(12)
C8A C9A N1A C2A -171.4(8)
C10A C9A N1A C2A 11.1(15)
C11A C2A N1A C9A -162.8(10)
C3A C2A N1A C9A -40.1(12)
